data_7226622
loop_
_publ_author_name
'Iijima, Jun'
'Naruke, Haruo'
'Sanji, Takanobu'

_publ_section_title
;
 On chirality induction in the crystalline solid-containing sandwich-type
 [Ln(\a-PW11O39)2]11&#x2212;polyoxotungstate and proline
;
_journal_issue 94
_journal_name_full 'RSC Adv.'
_journal_page_first 91494
_journal_paper_doi 10.1039/C6RA22278A
_journal_volume 6
_journal_year 2016
_chemical_absolute_configuration 'CHOOSE rm ad rmad syn or unk'
_chemical_formula_moiety 'C41.5 H115.2 K1.3 N8.3 Na3.2 O111.6 P2 W22 Yb'
_chemical_formula_sum 'C41.5 H115.2 K1.3 N8.3 Na3.2 O111.6 P2 W22 Yb'
_chemical_formula_weight 6920.44
_chemical_properties_physical ', Photo-sensitive'
_space_group_crystal_system triclinic
_space_group_IT_number 1
_space_group_name_Hall 'P 1'
_space_group_name_H-M_alt 'P 1'
_symmetry_space_group_name_Hall 'P 1'
_symmetry_space_group_name_H-M 'P 1'
_atom_sites_solution_primary direct
_atom_sites_solution_secondary difmap
_audit_update_record
;
2016-09-01 deposited with the CCDC.
2016-09-23 downloaded from the CCDC.
;
_cell_angle_alpha 103.7946(7)
_cell_angle_beta 93.0243(7)
_cell_angle_gamma 97.5524(7)
_cell_formula_units_Z 1
_cell_length_a 12.8441(3)
_cell_length_b 13.2571(3)
_cell_length_c 19.6876(4)
_cell_measurement_reflns_used 48643
_cell_measurement_temperature 213
_cell_measurement_theta_max 27.46
_cell_measurement_theta_min 3.11
_cell_volume 3215.05(12)
_computing_cell_refinement 'RAPID AUTO'
_computing_data_collection 'RAPID AUTO (Rigaku, ????)'
_computing_data_reduction 'RAPID AUTO'
_computing_molecular_graphics 'CrystalStructure 4.2.2'
_computing_publication_material 'CrystalStructure 4.2.2 (Rigaku, 2016)'
_computing_structure_refinement 'SHELXL Version 2014/6 (Sheldrick, 2008)'
_computing_structure_solution 'SHELXS Version 2013/1 (Sheldrick, 2008)'
_diffrn_ambient_temperature 213
_diffrn_detector_area_resol_mean 10.000
_diffrn_measured_fraction_theta_full 0.998
_diffrn_measured_fraction_theta_max 0.995
_diffrn_measurement_device_type 'Rigaku R-AXIS RAPID'
_diffrn_measurement_method \w
_diffrn_radiation_type 'Mo K\a'
_diffrn_radiation_wavelength 0.71075
_diffrn_reflns_av_R_equivalents 0.0481
_diffrn_reflns_Laue_measured_fraction_full 0.998
_diffrn_reflns_Laue_measured_fraction_max 0.995
_diffrn_reflns_limit_h_max 16
_diffrn_reflns_limit_h_min -16
_diffrn_reflns_limit_k_max 17
_diffrn_reflns_limit_k_min -17
_diffrn_reflns_limit_l_max 25
_diffrn_reflns_limit_l_min -25
_diffrn_reflns_number 52143
_diffrn_reflns_point_group_measured_fraction_full 0.882
_diffrn_reflns_point_group_measured_fraction_max 0.863
_diffrn_reflns_theta_full 25.242
_diffrn_reflns_theta_max 27.461
_diffrn_reflns_theta_min 3.112
_diffrn_standards_number 0
_exptl_absorpt_coefficient_mu 20.526
_exptl_absorpt_correction_T_max 0.024
_exptl_absorpt_correction_T_min 0.005
_exptl_absorpt_correction_type numerical
_exptl_absorpt_process_details 'NUMABS (Rigaku, 1999)'
_exptl_crystal_colour colorless
_exptl_crystal_density_diffrn 3.574
_exptl_crystal_density_method 'not measured'
_exptl_crystal_description block
_exptl_crystal_F_000 3103.00
_exptl_crystal_size_max 0.371
_exptl_crystal_size_mid 0.202
_exptl_crystal_size_min 0.181
_refine_diff_density_max 1.92
_refine_diff_density_min -2.29
_refine_ls_abs_structure_details
;
 Flack x determined using 9895 quotients [(I+)-(I-)]/[(I+)+(I-)]
 (Parsons, Flack and Wagner, Acta Cryst. B69 (2013) 249-259).
;
_refine_ls_abs_structure_Flack 0.022(11)
_refine_ls_extinction_method none
_refine_ls_goodness_of_fit_ref 1.069
_refine_ls_hydrogen_treatment undef
_refine_ls_number_parameters 752
_refine_ls_number_reflns 25382
_refine_ls_number_restraints 15
_refine_ls_R_factor_all 0.0410
_refine_ls_R_factor_gt 0.0400
_refine_ls_shift/su_max 0.006
_refine_ls_structure_factor_coef Fsqd
_refine_ls_weighting_details 'w = 1/[\s^2^(Fo^2^)+(0.0527P)^2^+17.9338P] where P=(Fo^2^+2Fc^2^)/3'
_refine_ls_weighting_scheme calc
_refine_ls_wR_factor_gt 0.1059
_refine_ls_wR_factor_ref 0.1069
_reflns_Friedel_coverage 0.733
_reflns_Friedel_fraction_full 0.766
_reflns_Friedel_fraction_max 0.730
_reflns_number_gt 24609
_reflns_number_total 25382
_reflns_threshold_expression F^2^>2.0\s(F^2^)
_cod_data_source_file c6ra22278a3.cif
_cod_data_source_block 100531
_cod_original_cell_volume 3215.04(11)
_cod_database_code 7226622
_shelxl_version_number 2014/6
_platon_squeeze_void_probe_radius 1.20

loop_
_space_group_symop_id
_space_group_symop_operation_xyz
1 +X,+Y,+Z

loop_
_atom_site_label
_atom_site_type_symbol
_atom_site_fract_x
_atom_site_fract_y
_atom_site_fract_z
_atom_site_U_iso_or_equiv
_atom_site_adp_type
_atom_site_occupancy
_atom_site_site_symmetry_order
_atom_site_calc_flag
_atom_site_refinement_flags_posn
_atom_site_refinement_flags_occupancy
W1 W 0.61889(6) 1.27241(6) 1.04358(4) 0.03320(16) Uani 1 1 d . .
W2 W 0.72579(6) 1.04667(6) 0.98594(4) 0.03017(15) Uani 1 1 d . .
W3 W 0.61546(6) 1.31556(5) 0.86351(4) 0.02896(15) Uani 1 1 d . .
W4 W 0.36880(6) 1.30797(6) 0.95341(4) 0.03310(16) Uani 1 1 d . .
W5 W 0.49971(7) 1.03836(6) 1.06876(4) 0.03368(17) Uani 1 1 d . .
W6 W 0.72427(6) 1.09124(5) 0.80788(4) 0.02719(14) Uani 1 1 d . .
W7 W 0.25231(6) 1.07746(6) 0.98159(4) 0.03098(16) Uani 1 1 d . .
W8 W 0.58552(5) 0.83793(5) 0.83081(4) 0.02539(14) Uani 1 1 d . .
W9 W 0.49091(6) 1.11147(5) 0.72383(4) 0.02688(14) Uani 1 1 d . .
W10 W 0.25127(6) 1.10465(5) 0.81189(4) 0.02723(14) Uani 1 1 d . .
W11 W 0.36296(6) 0.83031(5) 0.91174(4) 0.02682(14) Uani 1 1 d . .
W12 W 0.07675(9) 0.56423(7) 0.32117(4) 0.0473(2) Uani 1 1 d . .
W13 W -0.06104(8) 0.52318(7) 0.45934(4) 0.0414(2) Uani 1 1 d . .
W14 W 0.10439(8) 0.85330(7) 0.39600(4) 0.04013(19) Uani 1 1 d . .
W15 W 0.34270(9) 0.72754(7) 0.35498(4) 0.0465(2) Uani 1 1 d . .
W16 W 0.15757(9) 0.40601(7) 0.42197(4) 0.0462(2) Uani 1 1 d . .
W17 W -0.03355(6) 0.80937(6) 0.53202(4) 0.03351(16) Uani 1 1 d . .
W18 W 0.42188(8) 0.56577(7) 0.45159(5) 0.0435(2) Uani 1 1 d . .
W19 W 0.06361(6) 0.64404(5) 0.64386(4) 0.02780(15) Uani 1 1 d . .
W20 W 0.21373(6) 0.95291(6) 0.56913(4) 0.03018(15) Uani 1 1 d . .
W21 W 0.44584(6) 0.82936(6) 0.52977(4) 0.03519(17) Uani 1 1 d . .
W22 W 0.27865(6) 0.53145(5) 0.60697(4) 0.02935(15) Uani 1 1 d . .
Yb1 Yb 0.33106(6) 0.82469(6) 0.71333(4) 0.02418(14) Uani 1 1 d . .
K1 K -0.0543(7) 0.5268(6) 0.7949(5) 0.087(2) Uani 1 1 d . .
P1 P 0.4914(4) 1.0741(4) 0.8965(3) 0.0244(8) Uani 1 1 d . .
P2 P 0.1902(4) 0.6794(4) 0.4959(3) 0.0311(9) Uani 1 1 d . .
Na1 Na 0.3623(13) 1.3687(9) 0.7667(7) 0.086(4) Uani 1 1 d . .
O1 O 0.6723(12) 1.3863(12) 1.1036(8) 0.042(3) Uiso 1 1 d . .
O2 O 0.8448(12) 1.0214(11) 1.0138(8) 0.041(3) Uiso 1 1 d . .
O3 O 0.6671(12) 1.4424(12) 0.8661(8) 0.043(3) Uiso 1 1 d . .
O4 O 0.3400(12) 1.4291(11) 0.9865(8) 0.042(3) Uiso 1 1 d . .
O5 O 0.4777(12) 1.0039(12) 1.1457(8) 0.043(3) Uiso 1 1 d . .
O6 O 0.8434(10) 1.0782(10) 0.7739(7) 0.031(3) Uiso 1 1 d . .
O7 O 0.1499(12) 1.0559(12) 1.0278(8) 0.043(3) Uiso 1 1 d . .
O8 O 0.6691(11) 0.7446(10) 0.8140(7) 0.033(3) Uiso 1 1 d . .
O9 O 0.4719(11) 1.1297(11) 0.6401(7) 0.037(3) Uiso 1 1 d . .
O10 O 0.1416(11) 1.1185(11) 0.7628(7) 0.039(3) Uiso 1 1 d . .
O11 O 0.3059(11) 0.7320(10) 0.9482(7) 0.036(3) Uiso 1 1 d . .
O12 O 0.0336(14) 0.5327(14) 0.2351(9) 0.056(4) Uiso 1 1 d . .
O13 O -0.1914(14) 0.4649(14) 0.4559(9) 0.057(4) Uiso 1 1 d . .
O14 O 0.0684(14) 0.9137(13) 0.3312(9) 0.053(4) Uiso 1 1 d . .
O15 O 0.3884(16) 0.7479(16) 0.2783(11) 0.065(5) Uiso 1 1 d . .
O16 O 0.1588(15) 0.2754(15) 0.3951(10) 0.062(5) Uiso 1 1 d . .
O17 O -0.1538(12) 0.8448(12) 0.5554(8) 0.044(3) Uiso 1 1 d . .
O18 O 0.5181(13) 0.4852(13) 0.4369(9) 0.051(4) Uiso 1 1 d . .
O19 O -0.0310(11) 0.6146(10) 0.6984(7) 0.034(3) Uiso 1 1 d . .
O20 O 0.2433(12) 1.0851(12) 0.6057(8) 0.043(3) Uiso 1 1 d . .
O21 O 0.5596(13) 0.9168(13) 0.5530(9) 0.048(4) Uiso 1 1 d . .
O22 O 0.3205(11) 0.4281(11) 0.6355(7) 0.038(3) Uiso 1 1 d . .
O23 O 0.5572(9) 1.1018(8) 0.9669(6) 0.022(2) Uiso 1 1 d . .
O24 O 0.5516(10) 1.1270(9) 0.8450(6) 0.026(2) Uiso 1 1 d . .
O25 O 0.4682(9) 0.9575(9) 0.8686(6) 0.025(2) Uiso 1 1 d . .
O26 O 0.3869(9) 1.1220(9) 0.9061(6) 0.026(2) Uiso 1 1 d . .
O27 O 0.1225(11) 0.5861(11) 0.4439(7) 0.038(3) Uiso 1 1 d . .
O28 O 0.1410(10) 0.7798(10) 0.4966(7) 0.030(3) Uiso 1 1 d . .
O29 O 0.1959(10) 0.6570(9) 0.5676(6) 0.027(2) Uiso 1 1 d . .
O30 O 0.2988(10) 0.6947(10) 0.4687(7) 0.031(3) Uiso 1 1 d . .
O31 O 0.4964(10) 0.7984(9) 0.7571(6) 0.028(2) Uiso 1 1 d . .
O32 O 0.4429(10) 0.9791(9) 0.7176(6) 0.028(2) Uiso 1 1 d . .
O33 O 0.2661(10) 0.9702(10) 0.7831(6) 0.029(3) Uiso 1 1 d . .
O34 O 0.3097(10) 0.7903(10) 0.8235(6) 0.029(3) Uiso 1 1 d . .
O35 O 0.1575(10) 0.7382(9) 0.7038(6) 0.027(2) Uiso 1 1 d . .
O36 O 0.2380(10) 0.8927(10) 0.6376(7) 0.032(3) Uiso 1 1 d . .
O37 O 0.4126(10) 0.7976(10) 0.6090(7) 0.030(3) Uiso 1 1 d . .
O38 O 0.3353(10) 0.6443(10) 0.6745(6) 0.029(3) Uiso 1 1 d . .
O39 O 0.7373(12) 1.1955(11) 1.0363(8) 0.039(3) Uiso 1 1 d . .
O40 O 0.6557(10) 1.3064(10) 0.9577(6) 0.028(2) Uiso 1 1 d . .
O41 O 0.4823(10) 1.3006(10) 1.0194(7) 0.031(3) Uiso 1 1 d . .
O42 O 0.5584(13) 1.1876(13) 1.1021(9) 0.049(4) Uiso 1 1 d . .
O43 O 0.7592(10) 1.0996(10) 0.9057(7) 0.030(3) Uiso 1 1 d . .
O44 O 0.7343(10) 1.2423(10) 0.8357(7) 0.032(3) Uiso 1 1 d . .
O45 O 0.4801(10) 1.3337(10) 0.8951(7) 0.033(3) Uiso 1 1 d . .
O46 O 0.2797(11) 1.2291(11) 1.0036(7) 0.038(3) Uiso 1 1 d . .
O47 O 0.3686(12) 1.0870(11) 1.0484(8) 0.040(3) Uiso 1 1 d . .
O48 O 0.6431(11) 1.0173(11) 1.0577(7) 0.038(3) Uiso 1 1 d . .
O49 O 0.6657(10) 0.9232(10) 0.9265(6) 0.030(3) Uiso 1 1 d . .
O50 O 0.5526(9) 1.2693(9) 0.7717(6) 0.024(2) Uiso 1 1 d . .
O51 O 0.2772(11) 1.2588(10) 0.8740(7) 0.033(3) Uiso 1 1 d . .
O52 O 0.4524(11) 0.9163(10) 1.0025(7) 0.033(3) Uiso 1 1 d . .
O53 O 0.6634(9) 0.9535(9) 0.8010(6) 0.026(2) Uiso 1 1 d . .
O54 O 0.6407(10) 1.0963(9) 0.7269(6) 0.029(3) Uiso 1 1 d . .
O55 O 0.3664(10) 1.1553(10) 0.7672(7) 0.030(3) Uiso 1 1 d . .
O56 O 0.1825(10) 1.0780(10) 0.8947(7) 0.031(3) Uiso 1 1 d . .
O57 O 0.2762(10) 0.9386(10) 0.9401(7) 0.031(3) Uiso 1 1 d . .
O58 O 0.4958(10) 0.7798(10) 0.8906(7) 0.031(3) Uiso 1 1 d . .
O59 O -0.0518(13) 0.5288(13) 0.3603(8) 0.048(4) Uiso 1 1 d . .
O60 O 0.0545(12) 0.7111(12) 0.3512(8) 0.045(3) Uiso 1 1 d . .
O61 O 0.2210(12) 0.6196(12) 0.3218(8) 0.045(3) Uiso 1 1 d . .
O62 O 0.1208(13) 0.4362(13) 0.3327(9) 0.050(4) Uiso 1 1 d . .
O63 O -0.0778(12) 0.6689(12) 0.4765(8) 0.046(3) Uiso 1 1 d . .
O64 O -0.0232(12) 0.8492(11) 0.4442(8) 0.040(3) Uiso 1 1 d . .
O65 O 0.2402(12) 0.8221(12) 0.3713(8) 0.043(3) Uiso 1 1 d . .
O66 O 0.4162(12) 0.6147(12) 0.3675(8) 0.042(3) Uiso 1 1 d . .
O67 O 0.2998(12) 0.4676(12) 0.4127(8) 0.042(3) Uiso 1 1 d . .
O68 O 0.0111(12) 0.3998(12) 0.4351(8) 0.042(3) Uiso 1 1 d . .
O69 O -0.0129(12) 0.5469(12) 0.5513(8) 0.042(3) Uiso 1 1 d . .
O70 O 0.1687(12) 0.9654(12) 0.4703(8) 0.044(3) Uiso 1 1 d . .
O71 O 0.4387(13) 0.8190(13) 0.4231(9) 0.050(4) Uiso 1 1 d . .
O72 O 0.1893(12) 0.4374(11) 0.5148(8) 0.042(3) Uiso 1 1 d . .
O73 O 0.0056(10) 0.7470(10) 0.6046(7) 0.030(3) Uiso 1 1 d . .
O74 O 0.0616(10) 0.9317(10) 0.5747(7) 0.030(3) Uiso 1 1 d . .
O75 O 0.3432(11) 0.9198(11) 0.5301(7) 0.035(3) Uiso 1 1 d . .
O76 O 0.5038(12) 0.6973(12) 0.4976(8) 0.044(3) Uiso 1 1 d . .
O77 O 0.3790(11) 0.5517(11) 0.5415(8) 0.040(3) Uiso 1 1 d . .
O78 O 0.1386(10) 0.5290(10) 0.6415(7) 0.032(3) Uiso 1 1 d . .
O79 O -0.0762(11) 0.4640(11) 0.8994(8) 0.039(3) Uiso 1 1 d . .
O80 O 0.0567(12) 0.6768(11) 0.8660(8) 0.041(3) Uiso 1 1 d . .
O81 O -0.0270(14) 0.7406(14) 0.9627(9) 0.056(4) Uiso 1 1 d . .
O82 O -0.0554(15) 0.5782(14) 1.0037(10) 0.057(4) Uiso 1 1 d . .
O83 O -0.2122(14) 0.5884(14) 0.8080(9) 0.056(4) Uiso 1 1 d . .
O84 O -0.1313(16) 0.3492(16) 0.7438(11) 0.066(5) Uiso 1 1 d . .
O85 O 0.106(2) 0.461(2) 0.7625(14) 0.095(7) Uiso 1 1 d . .
O86 O 0.255(5) 0.842(5) 0.131(3) 0.104(16) Uiso 0.5 1 d . P
O87 O -0.0429(15) 1.1025(15) 0.6500(10) 0.061(5) Uiso 1 1 d . .
O88 O 0.7465(16) 1.0472(16) 0.6016(11) 0.067(5) Uiso 1 1 d . .
O89 O 0.457(3) 1.684(3) 1.1482(18) 0.127(11) Uiso 1 1 d D .
O90 O 0.5835(14) 1.3817(13) 0.6783(9) 0.057(4) Uiso 1 1 d D .
O91 O 0.040(2) 1.275(2) 0.7231(14) 0.093(7) Uiso 1 1 d . .
O92 O 0.194(3) 1.269(3) 0.6782(17) 0.118(10) Uiso 1 1 d . .
O93 O 0.168(3) 1.520(3) 0.9296(18) 0.050(8) Uiso 0.5 1 d . P
O94 O 0.595(2) 1.809(2) 1.1521(15) 0.104(8) Uiso 1 1 d D .
O95 O 0.065(3) 0.142(3) 0.4884(18) 0.124(10) Uiso 1 1 d . .
O96 O -0.206(3) 0.697(3) 0.344(2) 0.067(10) Uiso 0.5 1 d . P
O97 O 0.021(4) 0.315(4) 0.589(2) 0.076(11) Uiso 0.5 1 d . P
O98 O 0.214(3) 0.410(3) 0.8381(17) 0.049(7) Uiso 0.5 1 d . P
O99 O 0.099(3) 0.839(3) 0.1863(17) 0.049(7) Uiso 0.5 1 d . P
O100 O 0.5323(14) 1.5249(13) 0.7433(9) 0.056(4) Uiso 1 1 d D .
O101 O 0.037(3) 1.291(3) 0.828(2) 0.070(10) Uiso 0.5 1 d . P
O102 O 0.000(2) 0.906(2) 1.0828(16) 0.045(7) Uiso 0.5 1 d . P
O103 O 0.841(3) 1.790(3) 1.198(2) 0.059(9) Uiso 0.5 1 d . P
N1 N 0.0797(15) 0.8609(14) 0.8285(10) 0.040(4) Uiso 1 1 d . .
N2 N -0.0892(17) 0.2943(16) 0.9505(11) 0.051(5) Uiso 1 1 d . .
N3 N 0.614(2) 1.761(2) 1.0116(14) 0.071(7) Uiso 1 1 d . .
N4 N 0.5670(13) 1.6395(12) 0.6497(9) 0.040(4) Uiso 1 1 d D .
C1 C 0.0190(17) 0.7508(17) 0.9066(11) 0.041(4) Uiso 1 1 d . .
C2 C 0.0142(16) 0.8537(15) 0.8883(10) 0.034(4) Uiso 1 1 d . .
C3 C 0.0083(16) 0.8972(15) 0.7762(10) 0.035(4) Uiso 1 1 d . .
C4 C -0.0981(18) 0.8450(17) 0.7841(12) 0.043(5) Uiso 1 1 d . .
C5 C -0.0918(19) 0.8728(18) 0.8664(12) 0.046(5) Uiso 1 1 d . .
C6 C -0.0713(16) 0.4854(15) 0.9623(10) 0.036(4) Uiso 1 1 d . .
C7 C -0.0862(17) 0.3982(16) 1.0043(11) 0.040(4) Uiso 1 1 d . .
C8 C 0.010(3) 0.404(3) 1.0575(18) 0.077(9) Uiso 1 1 d D .
C9 C 0.5628(17) 1.4776(14) 0.6919(9) 0.041(4) Uiso 1 1 d D .
C10 C -0.009(3) 0.233(3) 0.9755(19) 0.088(10) Uiso 1 1 d D .
C11 C 0.5891(16) 1.5274(13) 0.6304(9) 0.035(4) Uiso 1 1 d D .
C12 C 0.6615(16) 1.7126(15) 0.6407(11) 0.044(5) Uiso 1 1 d D .
C13 C 0.534(2) 1.689(2) 1.0407(13) 0.057(6) Uiso 1 1 d D .
C14 C 0.576(3) 1.586(3) 1.0293(17) 0.072(8) Uiso 1 1 d . .
C15 C 0.689(3) 1.607(3) 1.0200(17) 0.070(8) Uiso 1 1 d . .
C16 C 0.033(5) 0.289(3) 1.054(2) 0.141(19) Uiso 1 1 d D .
C17 C 0.692(3) 1.697(3) 0.983(2) 0.092(11) Uiso 1 1 d . .
C18 C 0.531(3) 1.735(3) 1.1234(15) 0.103(12) Uiso 1 1 d D .
C19 C 0.7266(19) 1.6364(18) 0.5911(12) 0.049(5) Uiso 1 1 d D .
C20 C 0.706(2) 1.534(2) 0.6180(14) 0.055(6) Uiso 1 1 d . .

loop_
_atom_site_aniso_label
_atom_site_aniso_U_11
_atom_site_aniso_U_22
_atom_site_aniso_U_33
_atom_site_aniso_U_23
_atom_site_aniso_U_13
_atom_site_aniso_U_12
W1 0.0360(4) 0.0288(3) 0.0303(4) 0.0005(3) 0.0005(3) 0.0021(3)
W2 0.0304(4) 0.0298(3) 0.0303(3) 0.0086(3) -0.0027(3) 0.0045(3)
W3 0.0270(3) 0.0230(3) 0.0372(4) 0.0092(3) 0.0020(3) 0.0021(3)
W4 0.0295(4) 0.0235(3) 0.0439(4) 0.0020(3) 0.0071(3) 0.0058(3)
W5 0.0406(4) 0.0342(4) 0.0247(3) 0.0058(3) 0.0038(3) 0.0024(3)
W6 0.0242(3) 0.0276(3) 0.0320(3) 0.0105(3) 0.0044(3) 0.0056(3)
W7 0.0297(4) 0.0291(3) 0.0326(4) 0.0031(3) 0.0096(3) 0.0047(3)
W8 0.0260(3) 0.0228(3) 0.0289(3) 0.0073(2) 0.0020(3) 0.0078(3)
W9 0.0255(3) 0.0256(3) 0.0315(3) 0.0113(3) 0.0021(3) 0.0031(3)
W10 0.0245(3) 0.0224(3) 0.0363(4) 0.0086(3) 0.0039(3) 0.0061(3)
W11 0.0307(4) 0.0234(3) 0.0272(3) 0.0081(3) 0.0043(3) 0.0029(3)
W12 0.0751(7) 0.0421(4) 0.0224(3) -0.0002(3) -0.0021(4) 0.0177(4)
W13 0.0513(5) 0.0348(4) 0.0308(4) -0.0003(3) -0.0087(4) 0.0006(4)
W14 0.0584(5) 0.0391(4) 0.0260(3) 0.0086(3) 0.0007(3) 0.0185(4)
W15 0.0716(6) 0.0480(5) 0.0291(4) 0.0141(3) 0.0191(4) 0.0274(5)
W16 0.0770(7) 0.0299(4) 0.0292(4) -0.0019(3) 0.0012(4) 0.0173(4)
W17 0.0336(4) 0.0344(4) 0.0314(4) 0.0050(3) -0.0033(3) 0.0093(3)
W18 0.0616(6) 0.0448(4) 0.0349(4) 0.0143(3) 0.0230(4) 0.0309(4)
W19 0.0286(3) 0.0283(3) 0.0245(3) 0.0030(3) 0.0019(3) 0.0039(3)
W20 0.0350(4) 0.0283(3) 0.0290(3) 0.0077(3) 0.0024(3) 0.0100(3)
W21 0.0365(4) 0.0399(4) 0.0352(4) 0.0151(3) 0.0127(3) 0.0130(3)
W22 0.0375(4) 0.0253(3) 0.0269(3) 0.0060(3) 0.0058(3) 0.0103(3)
Yb1 0.0250(3) 0.0235(3) 0.0251(3) 0.0065(3) 0.0029(3) 0.0062(3)
K1 0.095(6) 0.079(5) 0.091(5) 0.027(4) 0.019(4) 0.020(4)
P1 0.0210(19) 0.0241(18) 0.031(2) 0.0107(16) 0.0065(16) 0.0042(16)
P2 0.036(2) 0.033(2) 0.025(2) 0.0051(17) -0.0003(18) 0.0090(19)
Na1 0.136(12) 0.061(7) 0.083(8) 0.044(6) 0.035(8) 0.036(8)

loop_
_atom_type_symbol
_atom_type_description
_atom_type_scat_dispersion_real
_atom_type_scat_dispersion_imag
_atom_type_scat_source
O O 0.0106 0.0060
;
International Tables for Crystallography
(Vol. C, Tables 4.2.6.8 and 6.1.1.4)
;
Yb Yb -0.3850 5.5486
;
International Tables for Crystallography
(Vol. C, Tables 4.2.6.8 and 6.1.1.4)
;
P P 0.1023 0.0942
;
International Tables for Crystallography
(Vol. C, Tables 4.2.6.8 and 6.1.1.4)
;
W W -0.8490 6.8722
;
International Tables for Crystallography
(Vol. C, Tables 4.2.6.8 and 6.1.1.4)
;
K K 0.2009 0.2494
;
International Tables for Crystallography
(Vol. C, Tables 4.2.6.8 and 6.1.1.4)
;
Na Na 0.0362 0.0249
;
International Tables for Crystallography
(Vol. C, Tables 4.2.6.8 and 6.1.1.4)
;
C C 0.0033 0.0016
;
International Tables for Crystallography
(Vol. C, Tables 4.2.6.8 and 6.1.1.4)
;
N N 0.0061 0.0033
;
International Tables for Crystallography
(Vol. C, Tables 4.2.6.8 and 6.1.1.4)
;
H H 0.0000 0.0000
;
International Tables for Crystallography
(Vol. C, Table 6.1.1.4)
;

loop_
_geom_angle_atom_site_label_1
_geom_angle_atom_site_label_2
_geom_angle_atom_site_label_3
_geom_angle
_geom_angle_site_symmetry_1
_geom_angle_site_symmetry_3
O1 W1 O41 102.3(6) . .
O1 W1 O40 100.8(6) . .
O41 W1 O40 85.6(5) . .
O1 W1 O42 102.4(7) . .
O41 W1 O42 89.5(6) . .
O40 W1 O42 156.9(6) . .
O1 W1 O39 100.9(7) . .
O41 W1 O39 156.5(6) . .
O40 W1 O39 86.6(6) . .
O42 W1 O39 89.0(7) . .
O1 W1 O23 173.0(6) . .
O41 W1 O23 83.8(5) . .
O40 W1 O23 83.0(5) . .
O42 W1 O23 74.0(6) . .
O39 W1 O23 73.3(5) . .
O2 W2 O49 103.9(6) . .
O2 W2 O48 100.9(7) . .
O49 W2 O48 90.5(6) . .
O2 W2 O43 101.8(6) . .
O49 W2 O43 88.8(5) . .
O48 W2 O43 156.8(6) . .
O2 W2 O39 99.4(7) . .
O49 W2 O39 156.7(6) . .
O48 W2 O39 86.4(6) . .
O43 W2 O39 85.1(6) . .
O2 W2 O23 169.9(6) . .
O49 W2 O23 84.4(5) . .
O48 W2 O23 73.0(5) . .
O43 W2 O23 83.8(5) . .
O39 W2 O23 72.6(5) . .
O3 W3 O50 101.3(6) . .
O3 W3 O45 101.0(6) . .
O50 W3 O45 88.8(5) . .
O3 W3 O40 101.8(6) . .
O50 W3 O40 156.8(5) . .
O45 W3 O40 86.2(5) . .
O3 W3 O44 101.3(6) . .
O50 W3 O44 90.0(5) . .
O45 W3 O44 157.4(5) . .
O40 W3 O44 86.0(5) . .
O3 W3 O24 172.4(6) . .
O50 W3 O24 73.6(4) . .
O45 W3 O24 84.6(5) . .
O40 W3 O24 83.4(5) . .
O44 W3 O24 73.4(5) . .
O4 W4 O51 103.2(7) . .
O4 W4 O46 100.3(7) . .
O51 W4 O46 90.7(6) . .
O4 W4 O45 102.5(6) . .
O51 W4 O45 89.0(6) . .
O46 W4 O45 156.6(6) . .
O4 W4 O41 101.9(6) . .
O51 W4 O41 154.9(6) . .
O46 W4 O41 86.1(6) . .
O45 W4 O41 84.3(6) . .
O4 W4 O26 172.6(6) . .
O51 W4 O26 72.9(5) . .
O46 W4 O26 73.6(5) . .
O45 W4 O26 84.0(5) . .
O41 W4 O26 82.3(5) . .
O5 W5 O52 102.7(7) . .
O5 W5 O48 102.3(7) . .
O52 W5 O48 91.1(6) . .
O5 W5 O47 101.4(7) . .
O52 W5 O47 88.2(6) . .
O48 W5 O47 155.9(6) . .
O5 W5 O42 102.0(7) . .
O52 W5 O42 155.3(6) . .
O48 W5 O42 84.9(7) . .
O47 W5 O42 85.8(7) . .
O5 W5 O23 171.4(6) . .
O52 W5 O23 83.6(5) . .
O48 W5 O23 71.5(5) . .
O47 W5 O23 84.5(5) . .
O42 W5 O23 71.9(5) . .
O6 W6 O53 103.7(6) . .
O6 W6 O54 100.4(6) . .
O53 W6 O54 91.3(5) . .
O6 W6 O43 101.8(6) . .
O53 W6 O43 86.3(5) . .
O54 W6 O43 157.6(5) . .
O6 W6 O44 100.7(6) . .
O53 W6 O44 155.5(5) . .
O54 W6 O44 86.9(5) . .
O43 W6 O44 86.1(5) . .
O6 W6 O24 171.6(5) . .
O53 W6 O24 82.0(5) . .
O54 W6 O24 72.9(5) . .
O43 W6 O24 84.6(5) . .
O44 W6 O24 74.1(5) . .
O7 W7 O56 101.0(7) . .
O7 W7 O57 101.9(6) . .
O56 W7 O57 87.9(5) . .
O7 W7 O47 101.7(7) . .
O56 W7 O47 157.3(6) . .
O57 W7 O47 87.6(6) . .
O7 W7 O46 102.1(7) . .
O56 W7 O46 89.0(6) . .
O57 W7 O46 156.0(6) . .
O47 W7 O46 86.2(6) . .
O7 W7 O26 172.2(6) . .
O56 W7 O26 72.4(5) . .
O57 W7 O26 82.4(5) . .
O47 W7 O26 84.9(5) . .
O46 W7 O26 73.9(5) . .
O8 W8 O31 102.0(6) . .
O8 W8 O58 99.6(6) . .
O31 W8 O58 95.5(6) . .
O8 W8 O53 101.7(6) . .
O31 W8 O53 95.1(5) . .
O58 W8 O53 153.6(5) . .
O8 W8 O49 95.6(6) . .
O31 W8 O49 162.4(5) . .
O58 W8 O49 82.6(5) . .
O53 W8 O49 80.0(5) . .
O8 W8 O25 171.8(5) . .
O31 W8 O25 82.6(5) . .
O58 W8 O25 73.1(5) . .
O53 W8 O25 84.4(5) . .
O49 W8 O25 80.0(5) . .
O9 W9 O32 106.2(6) . .
O9 W9 O55 103.0(6) . .
O32 W9 O55 91.1(5) . .
O9 W9 O54 100.2(6) . .
O32 W9 O54 96.3(5) . .
O55 W9 O54 152.6(5) . .
O9 W9 O50 95.5(6) . .
O32 W9 O50 158.2(5) . .
O55 W9 O50 81.3(5) . .
O54 W9 O50 82.1(5) . .
O9 W9 O24 164.8(6) . .
O32 W9 O24 88.0(5) . .
O55 W9 O24 81.6(5) . .
O54 W9 O24 72.4(5) . .
O50 W9 O24 70.7(4) . .
O10 W10 O33 105.2(6) . .
O10 W10 O55 104.6(6) . .
O33 W10 O55 95.4(6) . .
O10 W10 O56 98.7(6) . .
O33 W10 O56 90.9(5) . .
O55 W10 O56 153.2(5) . .
O10 W10 O51 96.1(6) . .
O33 W10 O51 158.4(6) . .
O55 W10 O51 82.5(5) . .
O56 W10 O51 82.1(5) . .
O10 W10 O26 163.7(6) . .
O33 W10 O26 88.3(5) . .
O55 W10 O26 82.6(5) . .
O56 W10 O26 71.6(5) . .
O51 W10 O26 70.1(5) . .
O11 W11 O34 103.5(6) . .
O11 W11 O57 102.3(6) . .
O34 W11 O57 95.7(6) . .
O11 W11 O58 99.3(6) . .
O34 W11 O58 93.6(5) . .
O57 W11 O58 153.7(5) . .
O11 W11 O52 95.6(6) . .
O34 W11 O52 160.8(6) . .
O57 W11 O52 81.2(5) . .
O58 W11 O52 82.0(5) . .
O11 W11 O25 170.3(5) . .
O34 W11 O25 81.9(5) . .
O57 W11 O25 84.9(5) . .
O58 W11 O25 72.1(5) . .
O52 W11 O25 79.0(5) . .
O12 W12 O61 103.2(8) . .
O12 W12 O59 100.0(8) . .
O61 W12 O59 156.7(7) . .
O12 W12 O62 102.2(8) . .
O61 W12 O62 88.3(7) . .
O59 W12 O62 89.4(7) . .
O12 W12 O60 102.1(8) . .
O61 W12 O60 85.5(7) . .
O59 W12 O60 87.1(7) . .
O62 W12 O60 155.7(7) . .
O12 W12 O27 171.8(7) . .
O61 W12 O27 83.2(6) . .
O59 W12 O27 74.0(6) . .
O62 W12 O27 72.5(6) . .
O60 W12 O27 83.4(6) . .
O13 W13 O69 104.1(8) . .
O13 W13 O63 100.8(8) . .
O69 W13 O63 88.6(7) . .
O13 W13 O68 101.4(7) . .
O69 W13 O68 90.7(6) . .
O63 W13 O68 157.3(7) . .
O13 W13 O59 100.4(8) . .
O69 W13 O59 155.5(7) . .
O63 W13 O59 85.5(7) . .
O68 W13 O59 85.8(6) . .
O13 W13 O27 170.2(7) . .
O69 W13 O27 84.2(6) . .
O63 W13 O27 84.5(6) . .
O68 W13 O27 72.8(6) . .
O59 W13 O27 71.5(6) . .
O14 W14 O70 104.0(7) . .
O14 W14 O60 100.6(7) . .
O70 W14 O60 155.4(7) . .
O14 W14 O65 101.4(7) . .
O70 W14 O65 89.7(7) . .
O60 W14 O65 86.1(7) . .
O14 W14 O64 100.5(7) . .
O70 W14 O64 89.2(6) . .
O60 W14 O64 85.7(6) . .
O65 W14 O64 157.6(6) . .
O14 W14 O28 173.1(6) . .
O70 W14 O28 72.8(5) . .
O60 W14 O28 82.6(6) . .
O65 W14 O28 84.8(5) . .
O64 W14 O28 73.5(5) . .
O15 W15 O71 102.8(9) . .
O15 W15 O65 101.5(8) . .
O71 W15 O65 91.4(7) . .
O15 W15 O66 101.0(8) . .
O71 W15 O66 88.4(7) . .
O65 W15 O66 157.0(6) . .
O15 W15 O61 102.6(8) . .
O71 W15 O61 154.6(7) . .
O65 W15 O61 84.6(7) . .
O66 W15 O61 85.7(7) . .
O15 W15 O30 173.1(8) . .
O71 W15 O30 73.1(6) . .
O65 W15 O30 84.3(5) . .
O66 W15 O30 73.6(5) . .
O61 W15 O30 81.5(6) . .
O16 W16 O72 104.8(8) . .
O16 W16 O68 97.3(8) . .
O72 W16 O68 90.6(7) . .
O16 W16 O67 104.1(8) . .
O72 W16 O67 88.4(7) . .
O68 W16 O67 158.2(6) . .
O16 W16 O62 100.0(8) . .
O72 W16 O62 155.2(7) . .
O68 W16 O62 85.8(7) . .
O67 W16 O62 86.0(7) . .
O16 W16 O27 168.0(7) . .
O72 W16 O27 84.1(6) . .
O68 W16 O27 74.2(6) . .
O67 W16 O27 84.0(6) . .
O62 W16 O27 71.3(6) . .
O17 W17 O74 102.8(6) . .
O17 W17 O73 101.9(6) . .
O74 W17 O73 90.1(5) . .
O17 W17 O63 100.3(7) . .
O74 W17 O63 156.9(6) . .
O73 W17 O63 86.1(6) . .
O17 W17 O64 101.4(7) . .
O74 W17 O64 88.0(6) . .
O73 W17 O64 156.4(6) . .
O63 W17 O64 86.5(6) . .
O17 W17 O28 173.3(6) . .
O74 W17 O28 72.3(5) . .
O73 W17 O28 82.9(5) . .
O63 W17 O28 84.7(6) . .
O64 W17 O28 74.2(5) . .
O18 W18 O67 100.4(7) . .
O18 W18 O76 101.4(7) . .
O67 W18 O76 158.2(6) . .
O18 W18 O66 102.0(7) . .
O67 W18 O66 88.0(6) . .
O76 W18 O66 88.1(6) . .
O18 W18 O77 102.6(7) . .
O67 W18 O77 86.0(6) . .
O76 W18 O77 88.7(6) . .
O66 W18 O77 155.3(6) . .
O18 W18 O30 173.7(6) . .
O67 W18 O30 84.4(5) . .
O76 W18 O30 73.9(6) . .
O66 W18 O30 73.9(5) . .
O77 W18 O30 81.7(5) . .
O19 W19 O35 101.7(6) . .
O19 W19 O78 98.6(6) . .
O35 W19 O78 95.6(6) . .
O19 W19 O73 102.2(6) . .
O35 W19 O73 94.3(5) . .
O78 W19 O73 154.6(5) . .
O19 W19 O69 96.7(6) . .
O35 W19 O69 161.5(6) . .
O78 W19 O69 83.0(6) . .
O73 W19 O69 80.3(6) . .
O19 W19 O29 171.2(5) . .
O35 W19 O29 82.1(5) . .
O78 W19 O29 73.0(5) . .
O73 W19 O29 85.3(5) . .
O69 W19 O29 79.9(5) . .
O19 W19 K1 23.6(5) . .
O35 W19 K1 92.5(4) . .
O78 W19 K1 77.9(4) . .
O73 W19 K1 125.0(4) . .
O69 W19 K1 105.1(4) . .
O29 W19 K1 149.7(3) . .
O20 W20 O36 105.6(7) . .
O20 W20 O75 102.3(7) . .
O36 W20 O75 91.4(6) . .
O20 W20 O74 100.7(6) . .
O36 W20 O74 93.1(6) . .
O75 W20 O74 154.4(5) . .
O20 W20 O70 95.9(7) . .
O36 W20 O70 158.5(6) . .
O75 W20 O70 84.7(6) . .
O74 W20 O70 81.9(6) . .
O20 W20 O28 165.1(6) . .
O36 W20 O28 87.7(5) . .
O75 W20 O28 83.7(5) . .
O74 W20 O28 71.4(5) . .
O70 W20 O28 70.9(5) . .
O21 W21 O37 104.3(7) . .
O21 W21 O75 101.8(7) . .
O37 W21 O75 94.7(6) . .
O21 W21 O76 100.4(7) . .
O37 W21 O76 91.9(6) . .
O75 W21 O76 154.4(6) . .
O21 W21 O71 97.4(7) . .
O37 W21 O71 158.0(6) . .
O75 W21 O71 84.4(6) . .
O76 W21 O71 80.4(6) . .
O21 W21 O30 166.3(6) . .
O37 W21 O30 88.0(5) . .
O75 W21 O30 82.7(5) . .
O76 W21 O30 72.8(6) . .
O71 W21 O30 70.0(6) . .
O22 W22 O38 103.3(6) . .
O22 W22 O77 101.2(6) . .
O38 W22 O77 95.4(6) . .
O22 W22 O78 100.2(6) . .
O38 W22 O78 93.7(6) . .
O77 W22 O78 154.1(6) . .
O22 W22 O72 96.1(6) . .
O38 W22 O72 160.6(6) . .
O77 W22 O72 82.1(6) . .
O78 W22 O72 81.3(6) . .
O22 W22 O29 171.2(6) . .
O38 W22 O29 81.9(5) . .
O77 W22 O29 85.2(5) . .
O78 W22 O29 72.1(5) . .
O72 W22 O29 78.7(5) . .
O36 Yb1 O32 79.3(4) . .
O36 Yb1 O37 72.8(5) . .
O32 Yb1 O37 73.4(4) . .
O36 Yb1 O38 114.3(4) . .
O32 Yb1 O38 136.9(4) . .
O37 Yb1 O38 72.6(4) . .
O36 Yb1 O34 136.4(5) . .
O32 Yb1 O34 113.8(4) . .
O37 Yb1 O34 149.8(4) . .
O38 Yb1 O34 85.1(4) . .
O36 Yb1 O35 74.4(4) . .
O32 Yb1 O35 147.8(4) . .
O37 Yb1 O35 114.8(4) . .
O38 Yb1 O35 72.3(4) . .
O34 Yb1 O35 75.5(4) . .
O36 Yb1 O31 147.8(4) . .
O32 Yb1 O31 75.0(4) . .
O37 Yb1 O31 81.4(4) . .
O38 Yb1 O31 74.5(4) . .
O34 Yb1 O31 73.1(4) . .
O35 Yb1 O31 135.6(4) . .
O36 Yb1 O33 73.8(4) . .
O32 Yb1 O33 69.6(4) . .
O37 Yb1 O33 133.6(4) . .
O38 Yb1 O33 152.1(4) . .
O34 Yb1 O33 73.0(4) . .
O35 Yb1 O33 85.4(4) . .
O31 Yb1 O33 113.7(4) . .
O83 K1 O80 98.4(7) . .
O83 K1 O84 94.8(8) . .
O80 K1 O84 161.7(7) . .
O83 K1 O85 171.2(9) . .
O80 K1 O85 85.7(8) . .
O84 K1 O85 83.1(9) . .
O83 K1 O79 89.0(6) . .
O80 K1 O79 87.8(6) . .
O84 K1 O79 79.8(7) . .
O85 K1 O79 99.0(8) . .
O83 K1 O19 87.7(6) . .
O80 K1 O19 85.9(5) . .
O84 K1 O19 107.3(7) . .
O85 K1 O19 84.8(8) . .
O79 K1 O19 172.4(6) . .
O83 K1 C1 79.2(6) . .
O80 K1 C1 19.6(5) . .
O84 K1 C1 162.2(7) . .
O85 K1 C1 105.3(8) . .
O79 K1 C1 83.3(6) . .
O19 K1 C1 89.3(5) . .
O83 K1 C6 86.7(6) . .
O80 K1 C6 77.8(5) . .
O84 K1 C6 90.5(6) . .
O85 K1 C6 101.9(8) . .
O79 K1 C6 10.8(5) . .
O19 K1 C6 161.7(6) . .
C1 K1 C6 72.6(5) . .
O83 K1 W19 103.9(5) . .
O80 K1 W19 81.4(4) . .
O84 K1 W19 107.7(6) . .
O85 K1 W19 68.9(7) . .
O79 K1 W19 164.2(5) . .
O19 K1 W19 16.3(3) . .
C1 K1 W19 90.1(4) . .
C6 K1 W19 157.8(4) . .
O25 P1 O23 110.3(7) . .
O25 P1 O24 111.5(7) . .
O23 P1 O24 108.9(7) . .
O25 P1 O26 110.4(7) . .
O23 P1 O26 109.2(7) . .
O24 P1 O26 106.4(7) . .
O29 P2 O30 112.2(8) . .
O29 P2 O27 109.0(8) . .
O30 P2 O27 108.0(8) . .
O29 P2 O28 111.6(7) . .
O30 P2 O28 107.1(7) . .
O27 P2 O28 108.9(8) . .
O98 Na1 O92 77.6(11) 1_565 .
O98 Na1 O55 101.5(9) 1_565 .
O92 Na1 O55 77.6(8) . .
O98 Na1 O22 107.0(10) 1_565 1_565
O92 Na1 O22 59.9(8) . 1_565
O55 Na1 O22 120.7(6) . 1_565
O98 Na1 O50 139.2(9) 1_565 .
O92 Na1 O50 120.1(9) . .
O55 Na1 O50 54.4(4) . .
O22 Na1 O50 113.7(6) 1_565 .
O98 Na1 O100 125.0(10) 1_565 .
O92 Na1 O100 127.6(9) . .
O55 Na1 O100 129.1(7) . .
O22 Na1 O100 68.0(5) 1_565 .
O50 Na1 O100 75.7(6) . .
O98 Na1 O51 52.9(8) 1_565 .
O92 Na1 O51 88.6(9) . .
O55 Na1 O51 53.3(4) . .
O22 Na1 O51 147.2(7) 1_565 .
O50 Na1 O51 88.9(5) . .
O100 Na1 O51 143.7(7) . .
W19 O19 K1 140.1(7) . .
W22 O22 Na1 139.2(7) . 1_545
P1 O23 W1 128.8(6) . .
P1 O23 W2 124.6(6) . .
W1 O23 W2 90.7(4) . .
P1 O23 W5 122.9(6) . .
W1 O23 W5 89.6(4) . .
W2 O23 W5 88.6(4) . .
P1 O24 W9 125.3(7) . .
P1 O24 W6 124.1(7) . .
W9 O24 W6 89.3(4) . .
P1 O24 W3 126.4(7) . .
W9 O24 W3 91.8(4) . .
W6 O24 W3 88.5(4) . .
P1 O25 W8 128.8(7) . .
P1 O25 W11 129.9(7) . .
W8 O25 W11 90.4(4) . .
P1 O26 W10 124.2(6) . .
P1 O26 W7 125.1(6) . .
W10 O26 W7 90.1(4) . .
P1 O26 W4 127.1(7) . .
W10 O26 W4 91.2(4) . .
W7 O26 W4 87.8(4) . .
P2 O27 W12 128.6(8) . .
P2 O27 W16 124.2(8) . .
W12 O27 W16 90.6(5) . .
P2 O27 W13 123.2(8) . .
W12 O27 W13 90.1(5) . .
W16 O27 W13 88.7(5) . .
P2 O28 W20 124.0(7) . .
P2 O28 W17 125.3(7) . .
W20 O28 W17 89.6(4) . .
P2 O28 W14 127.1(7) . .
W20 O28 W14 91.2(4) . .
W17 O28 W14 88.4(4) . .
P2 O29 W19 129.9(7) . .
P2 O29 W22 129.6(7) . .
W19 O29 W22 91.0(4) . .
P2 O30 W18 125.5(7) . .
P2 O30 W21 124.2(7) . .
W18 O30 W21 88.6(4) . .
P2 O30 W15 128.2(7) . .
W18 O30 W15 87.5(4) . .
W21 O30 W15 90.7(4) . .
W8 O31 Yb1 142.0(6) . .
W9 O32 Yb1 162.4(7) . .
W10 O33 Yb1 155.3(7) . .
W11 O34 Yb1 142.1(7) . .
W19 O35 Yb1 141.6(6) . .
W20 O36 Yb1 158.6(7) . .
W21 O37 Yb1 152.9(7) . .
W22 O38 Yb1 141.6(7) . .
W1 O39 W2 123.0(8) . .
W1 O40 W3 150.1(7) . .
W1 O41 W4 153.3(7) . .
W1 O42 W5 124.4(8) . .
W2 O43 W6 147.0(7) . .
W6 O44 W3 123.7(7) . .
W3 O45 W4 151.5(7) . .
W4 O46 W7 124.2(7) . .
W7 O47 W5 147.1(8) . .
W2 O48 W5 126.8(8) . .
W2 O49 W8 151.1(7) . .
W3 O50 W9 123.7(6) . .
W3 O50 Na1 107.0(5) . .
W9 O50 Na1 100.6(5) . .
W4 O51 W10 125.6(7) . .
W4 O51 Na1 106.4(6) . .
W10 O51 Na1 98.9(5) . .
W5 O52 W11 152.6(7) . .
W6 O53 W8 156.9(7) . .
W6 O54 W9 125.0(6) . .
W10 O55 W9 141.0(7) . .
W10 O55 Na1 110.5(6) . .
W9 O55 Na1 108.4(6) . .
W7 O56 W10 125.8(7) . .
W7 O57 W11 154.3(7) . .
W8 O58 W11 120.6(6) . .
W12 O59 W13 124.1(9) . .
W14 O60 W12 150.8(9) . .
W12 O61 W15 152.4(9) . .
W12 O62 W16 125.4(9) . .
W17 O63 W13 147.3(9) . .
W17 O64 W14 123.6(8) . .
W14 O65 W15 151.4(9) . .
W18 O66 W15 124.4(8) . .
W18 O67 W16 149.1(8) . .
W16 O68 W13 124.1(8) . .
W13 O69 W19 151.5(8) . .
W14 O70 W20 125.1(8) . .
W15 O71 W21 126.2(9) . .
W16 O72 W22 150.7(8) . .
W17 O73 W19 155.5(7) . .
W17 O74 W20 126.7(7) . .
W21 O75 W20 142.5(8) . .
W18 O76 W21 124.5(8) . .
W22 O77 W18 154.6(9) . .
W19 O78 W22 120.1(7) . .
C6 O79 K1 147.1(14) . .
C1 O80 K1 121.6(14) . .
C9 O100 Na1 100.9(14) . .
C2 N1 C3 104.8(15) . .
C7 N2 C10 109(2) . .
C17 N3 C13 106(3) . .
C12 N4 C11 110.0(15) . .
O80 C1 O81 124(2) . .
O80 C1 C2 121.3(19) . .
O81 C1 C2 114.7(18) . .
O80 C1 K1 38.8(10) . .
O81 C1 K1 104.0(14) . .
C2 C1 K1 122.7(13) . .
C5 C2 N1 106.0(16) . .
C5 C2 C1 115.8(18) . .
N1 C2 C1 109.7(16) . .
C4 C3 N1 102.9(16) . .
C3 C4 C5 98.2(17) . .
C2 C5 C4 104.8(18) . .
O79 C6 O82 126.6(19) . .
O79 C6 C7 121.9(18) . .
O82 C6 C7 111.5(18) . .
O79 C6 K1 22.1(9) . .
O82 C6 K1 104.6(13) . .
C7 C6 K1 143.8(13) . .
N2 C7 C8 104.8(19) . .
N2 C7 C6 105.8(16) . .
C8 C7 C6 113(2) . .
C7 C8 C16 108(3) . .
O100 C9 O90 127.6(19) . .
O100 C9 C11 122.0(17) . .
O90 C9 C11 110.3(15) . .
N2 C10 C16 109(3) . .
N4 C11 C20 105.7(16) . .
N4 C11 C9 108.2(14) . .
C20 C11 C9 112.4(17) . .
N4 C12 C19 102.6(16) . .
C14 C13 N3 105(2) . .
C14 C13 C18 108(3) . .
N3 C13 C18 110(2) . .
C15 C14 C13 107(3) . .
C14 C15 C17 102(3) . .
C10 C16 C8 101(3) . .
N3 C17 C15 106(3) . .
O94 C18 O89 130(3) . .
O94 C18 C13 118(3) . .
O89 C18 C13 112(3) . .
C20 C19 C12 102.0(18) . .
C11 C20 C19 102.7(19) . .

loop_
_geom_bond_atom_site_label_1
_geom_bond_atom_site_label_2
_geom_bond_distance
_geom_bond_site_symmetry_2
W1 O1 1.714(15) .
W1 O41 1.900(13) .
W1 O40 1.918(12) .
W1 O42 1.918(16) .
W1 O39 1.933(15) .
W1 O23 2.407(11) .
W2 O2 1.698(15) .
W2 O49 1.818(12) .
W2 O48 1.894(14) .
W2 O43 1.922(13) .
W2 O39 1.968(14) .
W2 O23 2.413(11) .
W3 O3 1.713(15) .
W3 O50 1.866(11) .
W3 O45 1.903(13) .
W3 O40 1.934(12) .
W3 O44 1.949(13) .
W3 O24 2.459(12) .
W4 O4 1.681(15) .
W4 O51 1.837(13) .
W4 O46 1.918(14) .
W4 O45 1.926(13) .
W4 O41 1.929(13) .
W4 O26 2.466(11) .
W5 O5 1.711(15) .
W5 O52 1.828(13) .
W5 O48 1.915(14) .
W5 O47 1.936(15) .
W5 O42 1.962(16) .
W5 O23 2.464(11) .
W6 O6 1.715(13) .
W6 O53 1.860(12) .
W6 O54 1.895(12) .
W6 O43 1.928(13) .
W6 O44 1.931(13) .
W6 O24 2.441(12) .
W7 O7 1.671(15) .
W7 O56 1.892(13) .
W7 O57 1.900(13) .
W7 O47 1.908(15) .
W7 O46 1.933(14) .
W7 O26 2.443(12) .
W8 O8 1.728(13) .
W8 O31 1.731(12) .
W8 O58 1.909(13) .
W8 O53 1.944(12) .
W8 O49 2.088(13) .
W8 O25 2.350(12) .
W9 O9 1.732(14) .
W9 O32 1.754(12) .
W9 O55 1.943(13) .
W9 O54 1.960(13) .
W9 O50 2.107(11) .
W9 O24 2.422(12) .
W10 O10 1.721(15) .
W10 O33 1.776(12) .
W10 O55 1.889(13) .
W10 O56 1.976(13) .
W10 O51 2.090(13) .
W10 O26 2.424(12) .
W11 O11 1.733(14) .
W11 O34 1.763(12) .
W11 O57 1.928(13) .
W11 O58 1.944(13) .
W11 O52 2.070(13) .
W11 O25 2.366(12) .
W12 O12 1.690(18) .
W12 O61 1.900(16) .
W12 O59 1.909(16) .
W12 O62 1.918(16) .
W12 O60 1.959(15) .
W12 O27 2.395(14) .
W13 O13 1.739(18) .
W13 O69 1.822(15) .
W13 O63 1.923(16) .
W13 O68 1.959(15) .
W13 O59 1.978(16) .
W13 O27 2.454(15) .
W14 O14 1.733(17) .
W14 O70 1.882(15) .
W14 O60 1.890(16) .
W14 O65 1.907(15) .
W14 O64 1.938(15) .
W14 O28 2.457(13) .
W15 O15 1.72(2) .
W15 O71 1.857(17) .
W15 O65 1.921(15) .
W15 O66 1.927(15) .
W15 O61 1.943(16) .
W15 O30 2.461(13) .
W16 O16 1.689(19) .
W16 O72 1.787(15) .
W16 O68 1.906(15) .
W16 O67 1.937(15) .
W16 O62 1.941(17) .
W16 O27 2.429(14) .
W17 O17 1.726(16) .
W17 O74 1.884(13) .
W17 O73 1.890(13) .
W17 O63 1.917(16) .
W17 O64 1.930(14) .
W17 O28 2.435(13) .
W18 O18 1.729(17) .
W18 O67 1.898(15) .
W18 O76 1.907(16) .
W18 O66 1.917(15) .
W18 O77 1.925(14) .
W18 O30 2.456(13) .
W19 O19 1.731(13) .
W19 O35 1.777(12) .
W19 O78 1.901(13) .
W19 O73 1.931(13) .
W19 O69 2.075(15) .
W19 O29 2.342(12) .
W19 K1 3.952(9) .
W20 O20 1.711(15) .
W20 O36 1.756(13) .
W20 O75 1.927(14) .
W20 O74 1.950(13) .
W20 O70 2.052(15) .
W20 O28 2.431(13) .
W21 O21 1.709(17) .
W21 O37 1.769(13) .
W21 O75 1.894(14) .
W21 O76 1.971(15) .
W21 O71 2.067(17) .
W21 O30 2.460(13) .
W22 O22 1.735(14) .
W22 O38 1.788(12) .
W22 O77 1.909(14) .
W22 O78 1.954(13) .
W22 O72 2.119(15) .
W22 O29 2.344(12) .
Yb1 O36 2.281(13) .
Yb1 O32 2.323(12) .
Yb1 O37 2.328(13) .
Yb1 O38 2.339(12) .
Yb1 O34 2.343(12) .
Yb1 O35 2.345(12) .
Yb1 O31 2.349(12) .
Yb1 O33 2.363(12) .
K1 O83 2.29(2) .
K1 O80 2.380(18) .
K1 O84 2.39(2) .
K1 O85 2.40(3) .
K1 O79 2.413(17) .
K1 O19 2.465(16) .
K1 C1 3.24(2) .
K1 C6 3.48(2) .
P1 O25 1.495(12) .
P1 O23 1.524(12) .
P1 O24 1.548(13) .
P1 O26 1.561(12) .
P2 O29 1.509(13) .
P2 O30 1.526(14) .
P2 O27 1.535(15) .
P2 O28 1.544(13) .
Na1 O98 2.46(4) 1_565
Na1 O92 2.68(4) .
Na1 O55 2.839(16) .
Na1 O22 2.918(19) 1_565
Na1 O50 2.934(19) .
Na1 O100 2.94(2) .
Na1 O51 3.012(17) .
O22 Na1 2.918(19) 1_545
O79 C6 1.20(2) .
O80 C1 1.27(3) .
O81 C1 1.31(3) .
O82 C6 1.29(3) .
O89 C18 1.27(2) .
O90 C9 1.302(19) .
O94 C18 1.20(2) .
O98 Na1 2.46(4) 1_545
O100 C9 1.172(18) .
N1 C2 1.50(3) .
N1 C3 1.54(3) .
N2 C7 1.52(3) .
N2 C10 1.53(4) .
N3 C17 1.45(5) .
N3 C13 1.54(4) .
N4 C12 1.50(2) .
N4 C11 1.512(18) .
C1 C2 1.50(3) .
C2 C5 1.48(3) .
C3 C4 1.48(3) .
C4 C5 1.57(3) .
C6 C7 1.57(3) .
C7 C8 1.56(4) .
C8 C16 1.58(3) .
C9 C11 1.542(19) .
C10 C16 1.57(3) .
C11 C20 1.52(3) .
C12 C19 1.59(2) .
C13 C14 1.51(4) .
C13 C18 1.60(2) .
C14 C15 1.47(4) .
C15 C17 1.54(5) .
C19 C20 1.56(3) .

loop_
_geom_torsion_atom_site_label_1
_geom_torsion_atom_site_label_2
_geom_torsion_atom_site_label_3
_geom_torsion_atom_site_label_4
_geom_torsion
_geom_torsion_site_symmetry_4
O35 W19 O19 K1 -68.6(11) .
O78 W19 O19 K1 29.0(12) .
O73 W19 O19 K1 -165.7(10) .
O69 W19 O19 K1 112.8(11) .
O38 W22 O22 Na1 35.2(12) 1_545
O77 W22 O22 Na1 133.5(11) 1_545
O78 W22 O22 Na1 -61.2(12) 1_545
O72 W22 O22 Na1 -143.4(11) 1_545
O25 P1 O23 W1 -177.9(7) .
O24 P1 O23 W1 59.4(10) .
O26 P1 O23 W1 -56.4(10) .
O25 P1 O23 W2 57.1(9) .
O24 P1 O23 W2 -65.6(9) .
O26 P1 O23 W2 178.7(6) .
O25 P1 O23 W5 -57.2(9) .
O24 P1 O23 W5 -179.9(6) .
O26 P1 O23 W5 64.4(8) .
O25 P1 O24 W9 57.0(10) .
O23 P1 O24 W9 179.0(7) .
O26 P1 O24 W9 -63.5(9) .
O25 P1 O24 W6 -60.6(10) .
O23 P1 O24 W6 61.3(9) .
O26 P1 O24 W6 178.9(7) .
O25 P1 O24 W3 -178.2(7) .
O23 P1 O24 W3 -56.2(10) .
O26 P1 O24 W3 61.4(9) .
O23 P1 O25 W8 -66.3(10) .
O24 P1 O25 W8 54.8(11) .
O26 P1 O25 W8 172.9(7) .
O23 P1 O25 W11 67.0(10) .
O24 P1 O25 W11 -171.9(8) .
O26 P1 O25 W11 -53.8(10) .
O25 P1 O26 W10 -59.0(9) .
O23 P1 O26 W10 179.6(6) .
O24 P1 O26 W10 62.2(9) .
O25 P1 O26 W7 59.7(9) .
O23 P1 O26 W7 -61.8(9) .
O24 P1 O26 W7 -179.1(7) .
O25 P1 O26 W4 177.8(7) .
O23 P1 O26 W4 56.4(9) .
O24 P1 O26 W4 -61.0(9) .
O29 P2 O27 W12 179.6(8) .
O30 P2 O27 W12 -58.3(12) .
O28 P2 O27 W12 57.7(12) .
O29 P2 O27 W16 -56.4(11) .
O30 P2 O27 W16 65.6(11) .
O28 P2 O27 W16 -178.4(8) .
O29 P2 O27 W13 57.9(11) .
O30 P2 O27 W13 180.0(8) .
O28 P2 O27 W13 -64.0(10) .
O29 P2 O28 W20 59.8(10) .
O30 P2 O28 W20 -63.4(10) .
O27 P2 O28 W20 -179.9(8) .
O29 P2 O28 W17 -58.0(10) .
O30 P2 O28 W17 178.8(8) .
O27 P2 O28 W17 62.3(10) .
O29 P2 O28 W14 -177.5(7) .
O30 P2 O28 W14 59.3(10) .
O27 P2 O28 W14 -57.2(11) .
O30 P2 O29 W19 172.6(8) .
O27 P2 O29 W19 -67.9(11) .
O28 P2 O29 W19 52.3(11) .
O30 P2 O29 W22 -51.5(11) .
O27 P2 O29 W22 68.0(11) .
O28 P2 O29 W22 -171.7(8) .
O29 P2 O30 W18 58.2(10) .
O27 P2 O30 W18 -61.9(10) .
O28 P2 O30 W18 -179.0(8) .
O29 P2 O30 W21 -58.5(10) .
O27 P2 O30 W21 -178.5(8) .
O28 P2 O30 W21 64.4(10) .
O29 P2 O30 W15 177.9(8) .
O27 P2 O30 W15 57.8(11) .
O28 P2 O30 W15 -59.3(10) .
O8 W8 O31 Yb1 166.1(10) .
O58 W8 O31 Yb1 65.0(11) .
O53 W8 O31 Yb1 -90.8(10) .
O49 W8 O31 Yb1 -18(2) .
O25 W8 O31 Yb1 -7.1(10) .
O9 W9 O32 Yb1 -84(2) .
O55 W9 O32 Yb1 20(2) .
O54 W9 O32 Yb1 173(2) .
O50 W9 O32 Yb1 89(3) .
O24 W9 O32 Yb1 101(2) .
O10 W10 O33 Yb1 91.9(17) .
O55 W10 O33 Yb1 -14.8(17) .
O56 W10 O33 Yb1 -168.8(17) .
O51 W10 O33 Yb1 -98(2) .
O26 W10 O33 Yb1 -97.2(16) .
O11 W11 O34 Yb1 -166.9(10) .
O57 W11 O34 Yb1 89.0(11) .
O58 W11 O34 Yb1 -66.4(11) .
O52 W11 O34 Yb1 10(2) .
O25 W11 O34 Yb1 5.0(10) .
O19 W19 O35 Yb1 166.3(10) .
O78 W19 O35 Yb1 66.3(10) .
O73 W19 O35 Yb1 -90.2(10) .
O69 W19 O35 Yb1 -18(2) .
O29 W19 O35 Yb1 -5.6(9) .
K1 W19 O35 Yb1 144.4(9) .
O20 W20 O36 Yb1 -84(2) .
O75 W20 O36 Yb1 19(2) .
O74 W20 O36 Yb1 174.3(19) .
O70 W20 O36 Yb1 99(2) .
O28 W20 O36 Yb1 103(2) .
O21 W21 O37 Yb1 88.4(16) .
O75 W21 O37 Yb1 -15.1(16) .
O76 W21 O37 Yb1 -170.4(16) .
O71 W21 O37 Yb1 -102(2) .
O30 W21 O37 Yb1 -97.6(15) .
O22 W22 O38 Yb1 -170.1(10) .
O77 W22 O38 Yb1 87.0(11) .
O78 W22 O38 Yb1 -68.7(11) .
O72 W22 O38 Yb1 6(3) .
O29 W22 O38 Yb1 2.6(10) .
O2 W2 O48 W5 174.4(9) .
O49 W2 O48 W5 -81.3(9) .
O43 W2 O48 W5 7(2) .
O39 W2 O48 W5 75.6(9) .
O23 W2 O48 W5 2.6(8) .
O2 W2 O49 W8 -132.4(15) .
O48 W2 O49 W8 126.2(15) .
O43 W2 O49 W8 -30.5(15) .
O39 W2 O49 W8 44(2) .
O23 W2 O49 W8 53.4(14) .
O3 W3 O50 W9 170.6(7) .
O45 W3 O50 W9 -88.4(7) .
O40 W3 O50 W9 -10.9(17) .
O44 W3 O50 W9 69.1(7) .
O24 W3 O50 W9 -3.6(6) .
O3 W3 O50 Na1 -73.5(7) .
O45 W3 O50 Na1 27.5(6) .
O40 W3 O50 Na1 104.9(13) .
O44 W3 O50 Na1 -175.1(6) .
O24 W3 O50 Na1 112.2(6) .
O4 W4 O51 W10 -170.9(8) .
O46 W4 O51 W10 -70.1(8) .
O45 W4 O51 W10 86.5(8) .
O41 W4 O51 W10 12.2(18) .
O26 W4 O51 W10 2.5(7) .
O4 W4 O51 Na1 74.9(7) .
O46 W4 O51 Na1 175.7(6) .
O45 W4 O51 Na1 -27.6(6) .
O41 W4 O51 Na1 -101.9(13) .
O26 W4 O51 Na1 -111.7(6) .
O5 W5 O52 W11 128.9(16) .
O48 W5 O52 W11 -128.2(17) .
O47 W5 O52 W11 27.7(17) .
O42 W5 O52 W11 -48(3) .
O23 W5 O52 W11 -57.0(16) .
O6 W6 O53 W8 138.4(17) .
O54 W6 O53 W8 -120.6(18) .
O43 W6 O53 W8 37.1(18) .
O44 W6 O53 W8 -35(3) .
O24 W6 O53 W8 -48.0(17) .
O6 W6 O54 W9 -179.7(8) .
O53 W6 O54 W9 76.1(8) .
O43 W6 O54 W9 -7.6(19) .
O44 W6 O54 W9 -79.5(8) .
O24 W6 O54 W9 -5.1(6) .
O10 W10 O55 W9 -122.8(11) .
O33 W10 O55 W9 -15.6(12) .
O56 W10 O55 W9 87.4(15) .
O51 W10 O55 W9 142.8(12) .
O26 W10 O55 W9 72.0(11) .
O10 W10 O55 Na1 60.1(8) .
O33 W10 O55 Na1 167.3(7) .
O56 W10 O55 Na1 -89.7(13) .
O51 W10 O55 Na1 -34.3(6) .
O26 W10 O55 Na1 -105.1(6) .
O7 W7 O56 W10 177.5(8) .
O57 W7 O56 W10 -80.8(8) .
O47 W7 O56 W10 -2(2) .
O46 W7 O56 W10 75.4(8) .
O26 W7 O56 W10 1.9(7) .
O7 W7 O57 W11 -136.5(17) .
O56 W7 O57 W11 122.7(17) .
O47 W7 O57 W11 -35.1(17) .
O46 W7 O57 W11 40(3) .
O26 W7 O57 W11 50.1(17) .
O14 W14 O60 W12 128.6(18) .
O70 W14 O60 W12 -53(3) .
O65 W14 O60 W12 27.7(18) .
O64 W14 O60 W12 -131.5(19) .
O28 W14 O60 W12 -57.6(18) .
O12 W12 O61 W15 128(2) .
O59 W12 O61 W15 -45(3) .
O62 W12 O61 W15 -130(2) .
O60 W12 O61 W15 26.7(19) .
O27 W12 O61 W15 -57.2(19) .
O18 W18 O67 W16 130.2(16) .
O76 W18 O67 W16 -48(3) .
O66 W18 O67 W16 -127.9(17) .
O77 W18 O67 W16 28.2(16) .
O30 W18 O67 W16 -53.8(16) .
O13 W13 O69 W19 -130.7(18) .
O63 W13 O69 W19 -29.9(18) .
O68 W13 O69 W19 127.4(18) .
O59 W13 O69 W19 46(3) .
O27 W13 O69 W19 54.7(17) .
O14 W14 O70 W20 171.9(9) .
O60 W14 O70 W20 -7(2) .
O65 W14 O70 W20 -86.5(10) .
O64 W14 O70 W20 71.2(10) .
O28 W14 O70 W20 -1.8(8) .
O15 W15 O71 W21 -173.3(11) .
O65 W15 O71 W21 84.6(11) .
O66 W15 O71 W21 -72.4(10) .
O61 W15 O71 W21 4(2) .
O30 W15 O71 W21 0.9(9) .
O16 W16 O72 W22 130.8(18) .
O68 W16 O72 W22 -131.5(17) .
O67 W16 O72 W22 26.6(17) .
O62 W16 O72 W22 -50(3) .
O27 W16 O72 W22 -57.4(17) .
O17 W17 O73 W19 139.3(18) .
O74 W17 O73 W19 -117.6(18) .
O63 W17 O73 W19 39.6(18) .
O64 W17 O73 W19 -32(3) .
O28 W17 O73 W19 -45.5(17) .
O17 W17 O74 W20 -178.1(8) .
O73 W17 O74 W20 79.7(8) .
O63 W17 O74 W20 -1(2) .
O64 W17 O74 W20 -76.8(9) .
O28 W17 O74 W20 -2.8(7) .
O21 W21 O75 W20 -125.7(13) .
O37 W21 O75 W20 -20.0(13) .
O76 W21 O75 W20 84.3(19) .
O71 W21 O75 W20 137.9(13) .
O30 W21 O75 W20 67.4(12) .
K1 O80 C1 O81 69(3) .
K1 O80 C1 C2 -105(2) .
C3 N1 C2 C5 6(2) .
C3 N1 C2 C1 131.9(17) .
O80 C1 C2 C5 107(2) .
O81 C1 C2 C5 -67(3) .
K1 C1 C2 C5 61(2) .
O80 C1 C2 N1 -13(3) .
O81 C1 C2 N1 173.5(18) .
K1 C1 C2 N1 -59(2) .
C2 N1 C3 C4 -34.6(19) .
N1 C3 C4 C5 46.4(18) .
N1 C2 C5 C4 23(2) .
C1 C2 C5 C4 -99(2) .
C3 C4 C5 C2 -44(2) .
K1 O79 C6 O82 8(4) .
K1 O79 C6 C7 -173.1(16) .
C10 N2 C7 C8 8(3) .
C10 N2 C7 C6 128(2) .
O79 C6 C7 N2 8(3) .
O82 C6 C7 N2 -172.5(18) .
K1 C6 C7 N2 4(3) .
O79 C6 C7 C8 122(2) .
O82 C6 C7 C8 -58(3) .
K1 C6 C7 C8 118(2) .
N2 C7 C8 C16 -23(3) .
C6 C7 C8 C16 -138(3) .
Na1 O100 C9 O90 -46(3) .
Na1 O100 C9 C11 136.6(18) .
C7 N2 C10 C16 10(4) .
C12 N4 C11 C20 7(2) .
C12 N4 C11 C9 127.6(18) .
O100 C9 C11 N4 -1(3) .
O90 C9 C11 N4 -178.3(18) .
O100 C9 C11 C20 116(2) .
O90 C9 C11 C20 -62(2) .
C11 N4 C12 C19 19(2) .
C17 N3 C13 C14 3(3) .
C17 N3 C13 C18 119(3) .
N3 C13 C14 C15 20(3) .
C18 C13 C14 C15 -98(3) .
C13 C14 C15 C17 -33(3) .
N2 C10 C16 C8 -23(4) .
C7 C8 C16 C10 29(4) .
C13 N3 C17 C15 -24(4) .
C14 C15 C17 N3 36(4) .
C14 C13 C18 O94 107(4) .
N3 C13 C18 O94 -7(5) .
C14 C13 C18 O89 -73(4) .
N3 C13 C18 O89 172(3) .
N4 C12 C19 C20 -36(2) .
N4 C11 C20 C19 -30(2) .
C9 C11 C20 C19 -147.7(17) .
C12 C19 C20 C11 41(2) .

loop_
_platon_squeeze_void_nr
_platon_squeeze_void_average_x
_platon_squeeze_void_average_y
_platon_squeeze_void_average_z
_platon_squeeze_void_volume
_platon_squeeze_void_count_electrons
_platon_squeeze_void_content
1 -0.021 0.200 0.303 832 348 ' '
